data_4001279
loop_
_publ_author_name
'Nakanishi, Tatsuaki'
'Kojima, Takahiko'
'Ohkubo, Kei'
'Hasobe, Taku'
'Nakayama, Ken-ichi'
'Fukuzumi, Shunichi'

_publ_section_title
;
 Photoconductivity of Porphyrin Nanochannels Composed of Diprotonated
 Porphyrin Dications with Saddle Distortion and Electron Donors
;
_journal_issue 24
_journal_name_full 'Chemistry of Materials'
_journal_page_first 7492
_journal_paper_doi 10.1021/cm802460t
_journal_volume 20
_journal_year 2008
_chemical_formula_moiety 'C99 H72 Cl2 N6 O2 S2 '
_chemical_formula_sum 'C99 H72 Cl2 N6 O2 S2'
_chemical_formula_weight 1512.72
_space_group_IT_number 15
_symmetry_cell_setting monoclinic
_symmetry_Int_Tables_number 15
_symmetry_space_group_name_Hall '-C 2yc'
_symmetry_space_group_name_H-M 'C 1 2/c 1'
_cell_angle_alpha 90.0000
_cell_angle_beta 108.493(4)
_cell_angle_gamma 90.0000
_cell_formula_units_Z 4
_cell_length_a 17.4113(14)
_cell_length_b 25.1250(17)
_cell_length_c 19.4361(17)
_cell_measurement_reflns_used 5481
_cell_measurement_temperature 123.1
_cell_measurement_theta_max 27.2
_cell_measurement_theta_min 3.1
_cell_volume 8063.4(11)
_computing_cell_refinement CrystalClear
_computing_data_collection CrystalClear
_computing_data_reduction CrystalStructure
_computing_publication_material 'CrystalStructure 3.8'
_computing_structure_refinement SHELXL
_computing_structure_solution SIR97
_diffrn_detector_area_resol_mean 14.63
_diffrn_measured_fraction_theta_full 0.635
_diffrn_measured_fraction_theta_max 0.635
_diffrn_measurement_device_type 'Rigaku Mercury'
_diffrn_measurement_method \w
_diffrn_radiation_type 'Mo K\a'
_diffrn_radiation_wavelength 0.71070
_diffrn_reflns_av_R_equivalents 0.053
_diffrn_reflns_limit_h_max 22
_diffrn_reflns_limit_h_min -21
_diffrn_reflns_limit_k_max 30
_diffrn_reflns_limit_k_min -29
_diffrn_reflns_limit_l_max 24
_diffrn_reflns_limit_l_min -25
_diffrn_reflns_number 17481
_diffrn_reflns_theta_full 27.36
_diffrn_reflns_theta_max 27.36
_exptl_absorpt_coefficient_mu 0.188
_exptl_absorpt_correction_T_max 0.991
_exptl_absorpt_correction_T_min 0.947
_exptl_absorpt_correction_type none
_exptl_crystal_colour green
_exptl_crystal_density_diffrn 1.246
_exptl_crystal_density_method 'not measured'
_exptl_crystal_description pletelet
_exptl_crystal_F_000 3160.00
_exptl_crystal_size_max 0.20
_exptl_crystal_size_mid 0.20
_exptl_crystal_size_min 0.05
_refine_diff_density_max 1.06
_refine_diff_density_min -0.54
_refine_ls_extinction_coef 0.00043(16)
_refine_ls_extinction_method SHELXL
_refine_ls_goodness_of_fit_ref 1.290
_refine_ls_hydrogen_treatment refall
_refine_ls_number_parameters 502
_refine_ls_number_reflns 5807
_refine_ls_R_factor_gt 0.0904
_refine_ls_shift/su_max 0.0000
_refine_ls_structure_factor_coef Fsqd
_refine_ls_weighting_details 'w = 1/[\s^2^(Fo^2^)+(0.0500P)^2^+30.0000P] where P=(Fo^2^+2Fc^2^)/3'
_refine_ls_weighting_scheme calc
_refine_ls_wR_factor_ref 0.2218
_reflns_number_gt 3179
_reflns_number_total 5807
_reflns_threshold_expression F^2^>2.0\s(F^2^)
_cod_data_source_file cm802460t_si_001.cif
_cod_data_source_block '___PNC-TTF_080307'
_cod_original_formula_sum 'C99 H72 Cl2 N6 O2 S2 '
_cod_database_code 4001279

loop_
_symmetry_equiv_pos_site_id
_symmetry_equiv_pos_as_xyz
1 +X,+Y,+Z
2 -X,+Y,1/2-Z
3 -X,-Y,-Z
4 +X,-Y,1/2+Z
5 1/2+X,1/2+Y,+Z
6 1/2-X,1/2+Y,1/2-Z
7 1/2-X,1/2-Y,-Z
8 1/2+X,1/2-Y,1/2+Z

loop_
_atom_site_label
_atom_site_type_symbol
_atom_site_fract_x
_atom_site_fract_y
_atom_site_fract_z
_atom_site_U_iso_or_equiv
_atom_site_adp_type
_atom_site_occupancy
_atom_site_symmetry_multiplicity
_atom_site_calc_flag
_atom_site_refinement_flags
Cl(1) Cl 0.51786(10) 0.07908(6) 0.38087(8) 0.0512(4) Uani 1.00 1 d .
S(1) S 0.2879(2) 0.23405(16) -0.0953(2) 0.0682(10) Uiso 0.50 1 d P
S(2) S 0.3229(2) 0.18057(14) 0.04663(18) 0.0532(8) Uiso 0.50 1 d P
O(1) O 0.2064(13) 0.3198(8) 0.0784(11) 0.202(8) Uiso 0.50 1 d P
O(2) O 0.2757(5) 0.2109(3) 0.0614(4) 0.066(2) Uiso 0.50 1 d P
N(1) N 0.4098(2) 0.01943(18) 0.2372(2) 0.0396(11) Uani 1.00 1 d .
N(2) N 0.4088(2) 0.14012(18) 0.2294(2) 0.0383(11) Uani 1.00 1 d .
N(3) N 0.2983(5) -0.0634(3) 0.3269(4) 0.120(3) Uani 1.00 1 d .
C(1) C 0.5000 -0.0573(3) 0.2500 0.0393(19) Uani 1.00 2 d S
C(2) C 0.4277(3) -0.0297(2) 0.2159(3) 0.0407(14) Uani 1.00 1 d .
C(3) C 0.3594(3) -0.0454(2) 0.1547(3) 0.0430(14) Uani 1.00 1 d .
C(4) C 0.3028(3) -0.0058(2) 0.1429(2) 0.0399(14) Uani 1.00 1 d .
C(5) C 0.3332(3) 0.0345(2) 0.1973(2) 0.0376(13) Uani 1.00 1 d .
C(6) C 0.2946(3) 0.0799(2) 0.2127(2) 0.0368(13) Uani 1.00 1 d .
C(7) C 0.3388(3) 0.1255(2) 0.2436(2) 0.0369(13) Uani 1.00 1 d .
C(8) C 0.3232(3) 0.1652(2) 0.2911(2) 0.0394(14) Uani 1.00 1 d .
C(9) C 0.3822(3) 0.2042(2) 0.3009(3) 0.0445(15) Uani 1.00 1 d .
C(10) C 0.4344(3) 0.1887(2) 0.2609(3) 0.0404(14) Uani 1.00 1 d .
C(11) C 0.5000 0.2157(3) 0.2500 0.043(2) Uani 1.00 2 d S
C(12) C 0.5000 -0.1157(3) 0.2500 0.043(2) Uani 1.00 2 d S
C(13) C 0.4404(4) -0.1442(2) 0.2676(3) 0.0573(17) Uani 1.00 1 d .
C(14) C 0.4400(5) -0.1998(2) 0.2683(3) 0.080(2) Uani 1.00 1 d .
C(15) C 0.5000 -0.2274(4) 0.2500 0.082(3) Uani 1.00 2 d S
C(16) C 0.3597(3) -0.0919(2) 0.1078(2) 0.0399(14) Uani 1.00 1 d .
C(17) C 0.3059(3) -0.1335(2) 0.1018(3) 0.0477(15) Uani 1.00 1 d .
C(18) C 0.3082(3) -0.1775(2) 0.0593(3) 0.0541(17) Uani 1.00 1 d .
C(19) C 0.3633(4) -0.1795(2) 0.0220(3) 0.0550(17) Uani 1.00 1 d .
C(20) C 0.4165(4) -0.1378(2) 0.0265(3) 0.0592(18) Uani 1.00 1 d .
C(21) C 0.4151(3) -0.0946(2) 0.0698(3) 0.0528(17) Uani 1.00 1 d .
C(22) C 0.2311(3) 0.0028(2) 0.0782(3) 0.0460(15) Uani 1.00 1 d .
C(23) C 0.1635(3) -0.0302(2) 0.0590(3) 0.0634(19) Uani 1.00 1 d .
C(24) C 0.0980(4) -0.0188(3) -0.0029(4) 0.074(2) Uani 1.00 1 d .
C(25) C 0.0988(5) 0.0244(4) -0.0452(4) 0.084(2) Uani 1.00 1 d .
C(26) C 0.1648(5) 0.0566(3) -0.0264(4) 0.088(2) Uani 1.00 1 d .
C(27) C 0.2299(4) 0.0464(3) 0.0347(3) 0.068(2) Uani 1.00 1 d .
C(28) C 0.2056(3) 0.0793(2) 0.1975(2) 0.0398(13) Uani 1.00 1 d .
C(29) C 0.1677(3) 0.0345(2) 0.2128(3) 0.0487(15) Uani 1.00 1 d .
C(30) C 0.0854(3) 0.0343(2) 0.2022(3) 0.0541(17) Uani 1.00 1 d .
C(31) C 0.0393(4) 0.0799(3) 0.1766(3) 0.0608(18) Uani 1.00 1 d .
C(32) C 0.0775(4) 0.1243(3) 0.1608(3) 0.0614(19) Uani 1.00 1 d .
C(33) C 0.1594(3) 0.1240(2) 0.1706(3) 0.0507(16) Uani 1.00 1 d .
C(34) C 0.2655(3) 0.1577(2) 0.3312(2) 0.0408(14) Uani 1.00 1 d .
C(35) C 0.2625(3) 0.1091(2) 0.3649(3) 0.0490(15) Uani 1.00 1 d .
C(36) C 0.2103(3) 0.1005(2) 0.4037(3) 0.0515(16) Uani 1.00 1 d .
C(37) C 0.1572(3) 0.1407(2) 0.4085(3) 0.0541(17) Uani 1.00 1 d .
C(38) C 0.1584(3) 0.1889(2) 0.3752(3) 0.0551(17) Uani 1.00 1 d .
C(39) C 0.2117(3) 0.1977(2) 0.3365(3) 0.0484(15) Uani 1.00 1 d .
C(40) C 0.4067(4) 0.2467(2) 0.3566(4) 0.0635(19) Uani 1.00 1 d .
C(41) C 0.4776(5) 0.2398(3) 0.4132(4) 0.088(2) Uani 1.00 1 d .
C(42) C 0.5090(7) 0.2790(5) 0.4652(5) 0.127(4) Uani 1.00 1 d .
C(43) C 0.4685(8) 0.3234(6) 0.4615(8) 0.170(7) Uani 1.00 1 d .
C(44) C 0.3976(7) 0.3319(4) 0.4095(9) 0.209(9) Uani 1.00 1 d .
C(45) C 0.3641(5) 0.2927(3) 0.3534(7) 0.141(4) Uani 1.00 1 d .
C(46) C 0.5000 0.2754(4) 0.2500 0.060(2) Uani 1.00 2 d S
C(47) C 0.4322(5) 0.3036(3) 0.2134(4) 0.094(2) Uani 1.00 1 d .
C(48) C 0.4321(8) 0.3593(4) 0.2141(7) 0.145(5) Uani 1.00 1 d .
C(49) C 0.5000 0.3852(7) 0.2500 0.141(7) Uani 1.00 2 d S
C(50) C 0.2698(7) 0.2326(4) -0.0114(6) 0.045(3) Uiso 0.50 1 d P
C(51) C 0.3560(9) 0.1821(5) -0.0775(9) 0.088(5) Uiso 0.50 1 d P
C(52) C 0.3652(7) 0.1555(5) -0.0145(6) 0.058(3) Uiso 0.50 1 d P
C(53) C 0.3831(5) -0.0115(3) 0.4426(4) 0.089(2) Uani 1.00 1 d .
C(54) C 0.3350(6) -0.0401(3) 0.3788(5) 0.091(2) Uani 1.00 1 d .
H(1) H 0.3989 -0.1255 0.2794 0.069 Uiso 1.00 1 c R
H(2) H 0.3992 -0.2186 0.2812 0.096 Uiso 1.00 1 c R
H(3) H 0.5000 -0.2652 0.2500 0.099 Uiso 1.00 2 c R
H(4) H 0.2672 -0.1319 0.1269 0.057 Uiso 1.00 1 c R
H(5) H 0.2717 -0.2062 0.0561 0.065 Uiso 1.00 1 c R
H(6) H 0.3647 -0.2096 -0.0071 0.066 Uiso 1.00 1 c R
H(7) H 0.4539 -0.1390 -0.0001 0.071 Uiso 1.00 1 c R
H(8) H 0.4525 -0.0663 0.0736 0.063 Uiso 1.00 1 c R
H(9) H 0.1618 -0.0605 0.0877 0.076 Uiso 1.00 1 c R
H(10) H 0.0521 -0.0415 -0.0156 0.089 Uiso 1.00 1 c R
H(11) H 0.0540 0.0317 -0.0871 0.101 Uiso 1.00 1 c R
H(12) H 0.1661 0.0866 -0.0557 0.106 Uiso 1.00 1 c R
H(13) H 0.2750 0.0699 0.0471 0.081 Uiso 1.00 1 c R
H(14) H 0.1987 0.0034 0.2308 0.058 Uiso 1.00 1 c R
H(15) H 0.0601 0.0031 0.2125 0.065 Uiso 1.00 1 c R
H(16) H -0.0171 0.0803 0.1701 0.073 Uiso 1.00 1 c R
H(17) H 0.0468 0.1555 0.1429 0.074 Uiso 1.00 1 c R
H(18) H 0.1843 0.1548 0.1588 0.061 Uiso 1.00 1 c R
H(19) H 0.2976 0.0812 0.3609 0.059 Uiso 1.00 1 c R
H(20) H 0.2102 0.0673 0.4271 0.062 Uiso 1.00 1 c R
H(21) H 0.1202 0.1349 0.4346 0.065 Uiso 1.00 1 c R
H(22) H 0.1224 0.2164 0.3789 0.066 Uiso 1.00 1 c R
H(23) H 0.2117 0.2311 0.3135 0.058 Uiso 1.00 1 c R
H(24) H 0.5061 0.2072 0.4168 0.106 Uiso 1.00 1 c R
H(25) H 0.5588 0.2736 0.5027 0.153 Uiso 1.00 1 c R
H(26) H 0.4899 0.3504 0.4966 0.204 Uiso 1.00 1 c R
H(27) H 0.3689 0.3640 0.4095 0.251 Uiso 1.00 1 c R
H(28) H 0.3145 0.2989 0.3159 0.170 Uiso 1.00 1 c R
H(29) H 0.3844 0.2851 0.1871 0.113 Uiso 1.00 1 c R
H(30) H 0.3843 0.3785 0.1893 0.174 Uiso 1.00 1 c R
H(31) H 0.5000 0.4231 0.2500 0.169 Uiso 1.00 2 c R
H(32) H 0.4431 0.0387 0.2718 0.048 Uiso 1.00 1 c R
H(33) H 0.4331 0.1213 0.2042 0.046 Uiso 1.00 1 c R
H(34) H 0.3985 -0.0357 0.4843 0.107 Uiso 1.00 1 c R
H(35) H 0.3513 0.0181 0.4523 0.107 Uiso 1.00 1 c R
H(36) H 0.4320 0.0025 0.4343 0.107 Uiso 1.00 1 c R
H(37) H 0.3852 0.1727 -0.1096 0.105 Uiso 0.50 1 c R
H(38) H 0.3949 0.1231 -0.0046 0.069 Uiso 0.50 1 c R

loop_
_atom_site_aniso_label
_atom_site_aniso_U_11
_atom_site_aniso_U_22
_atom_site_aniso_U_33
_atom_site_aniso_U_12
_atom_site_aniso_U_13
_atom_site_aniso_U_23
Cl(1) 0.0564(10) 0.0571(10) 0.0415(8) 0.0036(8) 0.0174(7) 0.0029(7)
N(1) 0.038(2) 0.037(2) 0.044(2) 0.002(2) 0.012(2) -0.006(2)
N(2) 0.044(2) 0.038(2) 0.037(2) 0.005(2) 0.020(2) -0.000(2)
N(3) 0.162(8) 0.120(7) 0.074(5) 0.045(6) 0.034(5) 0.015(5)
C(1) 0.047(5) 0.037(4) 0.039(4) 0.0000 0.021(4) 0.0000
C(2) 0.045(3) 0.033(3) 0.046(3) 0.001(2) 0.018(3) 0.002(2)
C(3) 0.043(3) 0.043(3) 0.045(3) 0.001(3) 0.016(3) 0.001(2)
C(4) 0.036(3) 0.044(3) 0.039(3) -0.003(2) 0.011(2) -0.002(2)
C(5) 0.030(3) 0.044(3) 0.039(3) 0.003(2) 0.011(2) 0.003(2)
C(6) 0.038(3) 0.042(3) 0.031(2) 0.001(2) 0.012(2) 0.003(2)
C(7) 0.038(3) 0.039(3) 0.033(2) 0.003(2) 0.010(2) 0.004(2)
C(8) 0.041(3) 0.040(3) 0.040(3) 0.011(2) 0.015(2) 0.006(2)
C(9) 0.050(3) 0.043(3) 0.044(3) 0.008(3) 0.020(3) -0.005(2)
C(10) 0.049(3) 0.032(3) 0.041(3) 0.004(2) 0.015(2) -0.004(2)
C(11) 0.049(5) 0.036(4) 0.045(4) 0.0000 0.018(4) 0.0000
C(12) 0.042(5) 0.044(5) 0.038(4) 0.0000 0.006(4) 0.0000
C(13) 0.065(4) 0.045(4) 0.054(3) -0.008(3) 0.007(3) 0.007(3)
C(14) 0.105(7) 0.048(4) 0.066(4) -0.026(4) -0.005(4) 0.003(3)
C(15) 0.118(11) 0.036(6) 0.059(6) 0.0000 -0.020(7) 0.0000
C(16) 0.037(3) 0.042(3) 0.040(3) -0.005(2) 0.011(2) -0.002(2)
C(17) 0.046(3) 0.050(3) 0.048(3) -0.003(3) 0.015(3) -0.004(3)
C(18) 0.060(4) 0.052(4) 0.046(3) -0.010(3) 0.011(3) 0.000(3)
C(19) 0.075(4) 0.043(4) 0.047(3) 0.005(3) 0.019(3) -0.003(3)
C(20) 0.065(4) 0.065(4) 0.054(4) 0.002(3) 0.028(3) -0.005(3)
C(21) 0.055(4) 0.061(4) 0.048(3) -0.010(3) 0.023(3) -0.005(3)
C(22) 0.040(3) 0.048(3) 0.049(3) 0.000(3) 0.012(3) -0.014(3)
C(23) 0.045(4) 0.051(4) 0.083(5) 0.003(3) 0.005(3) -0.011(3)
C(24) 0.044(4) 0.086(6) 0.081(5) 0.003(4) 0.002(4) -0.042(4)
C(25) 0.079(6) 0.107(7) 0.053(4) 0.014(5) 0.001(4) -0.013(5)
C(26) 0.079(6) 0.116(7) 0.054(4) -0.010(5) -0.000(4) 0.014(4)
C(27) 0.060(4) 0.085(5) 0.050(4) -0.010(4) 0.005(3) 0.014(3)
C(28) 0.039(3) 0.047(3) 0.035(3) 0.001(3) 0.013(2) -0.002(2)
C(29) 0.040(3) 0.057(4) 0.049(3) 0.001(3) 0.015(3) 0.001(3)
C(30) 0.048(4) 0.070(4) 0.045(3) -0.009(3) 0.016(3) 0.000(3)
C(31) 0.038(3) 0.093(5) 0.049(3) 0.001(4) 0.011(3) -0.009(3)
C(32) 0.048(4) 0.076(5) 0.054(4) 0.024(3) 0.007(3) 0.003(3)
C(33) 0.050(4) 0.055(4) 0.043(3) 0.002(3) 0.009(3) 0.006(3)
C(34) 0.042(3) 0.042(3) 0.039(3) -0.000(2) 0.013(2) -0.004(2)
C(35) 0.053(4) 0.051(4) 0.047(3) 0.002(3) 0.023(3) -0.008(3)
C(36) 0.056(4) 0.061(4) 0.043(3) -0.004(3) 0.022(3) -0.005(3)
C(37) 0.046(4) 0.071(5) 0.050(3) -0.009(3) 0.020(3) -0.009(3)
C(38) 0.042(3) 0.065(4) 0.059(4) 0.012(3) 0.018(3) -0.010(3)
C(39) 0.048(3) 0.046(3) 0.052(3) 0.009(3) 0.019(3) -0.004(3)
C(40) 0.067(5) 0.057(4) 0.081(5) -0.011(3) 0.044(4) -0.020(4)
C(41) 0.121(7) 0.096(6) 0.054(4) -0.030(5) 0.038(5) -0.025(4)
C(42) 0.148(10) 0.172(11) 0.082(6) -0.081(9) 0.064(6) -0.061(7)
C(43) 0.113(10) 0.182(13) 0.267(17) -0.068(9) 0.135(11) -0.153(13)
C(44) 0.083(7) 0.138(10) 0.42(2) -0.017(7) 0.095(11) -0.190(13)
C(45) 0.061(5) 0.077(6) 0.298(15) -0.012(4) 0.075(7) -0.091(8)
C(46) 0.088(8) 0.044(5) 0.055(5) 0.0000 0.035(5) 0.0000
C(47) 0.107(7) 0.055(5) 0.111(6) 0.014(4) 0.019(5) 0.018(4)
C(48) 0.191(14) 0.059(7) 0.171(11) 0.044(7) 0.038(10) 0.042(7)
C(49) 0.23(2) 0.063(11) 0.158(18) 0.0000 0.093(18) 0.0000
C(53) 0.105(6) 0.092(6) 0.067(5) 0.006(5) 0.022(5) 0.015(4)
C(54) 0.116(8) 0.092(7) 0.069(5) 0.043(6) 0.036(6) 0.029(5)

loop_
_atom_type_symbol
_atom_type_description
_atom_type_scat_dispersion_real
_atom_type_scat_dispersion_imag
_atom_type_scat_source
C C 0.003 0.002
;
International Tables for Crystallography
(1992, Vol. C, Tables 4.2.6.8 and 6.1.1.4)
;
H H 0.000 0.000
;
International Tables for Crystallography
(1992, Vol. C, Table 6.1.1.4)
;
Cl Cl 0.148 0.159
;
International Tables for Crystallography
(1992, Vol. C, Tables 4.2.6.8 and 6.1.1.4)
;
N N 0.006 0.003
;
International Tables for Crystallography
(1992, Vol. C, Tables 4.2.6.8 and 6.1.1.4)
;
S S 0.125 0.123
;
International Tables for Crystallography
(1992, Vol. C, Tables 4.2.6.8 and 6.1.1.4)
;
O O 0.011 0.006
;
International Tables for Crystallography
(1992, Vol. C, Tables 4.2.6.8 and 6.1.1.4)
;

loop_
_geom_angle_atom_site_label_1
_geom_angle_atom_site_label_2
_geom_angle_atom_site_label_3
_geom_angle
_geom_angle_publ_flag
_geom_angle_site_symmetry_1
_geom_angle_site_symmetry_3
O(1) S(1) O(2) 126.8(11) yes 7_555 7_555
O(1) S(1) C(50) 77.3(10) yes 7_555 .
O(1) S(1) C(51) 38.9(11) yes 7_555 .
O(2) S(1) C(50) 55.3(4) yes 7_555 .
O(2) S(1) C(51) 150.7(6) yes 7_555 .
C(50) S(1) C(51) 96.5(7) yes . .
O(2) S(2) C(50) 55.8(6) yes . .
O(2) S(2) C(52) 150.1(6) yes . .
C(50) S(2) C(52) 94.7(6) yes . .
S(1) O(1) C(51) 87.5(17) yes 7_555 7_555
S(1) O(1) C(52) 123.3(14) yes 7_555 7_555
C(51) O(1) C(52) 57.9(13) yes 7_555 7_555
S(1) O(2) S(2) 171.8(6) yes 7_555 .
S(1) O(2) C(50) 100.4(6) yes 7_555 .
S(1) O(2) C(50) 55.1(5) yes 7_555 7_555
S(2) O(2) C(50) 81.6(7) yes . .
S(2) O(2) C(50) 126.4(8) yes . 7_555
C(50) O(2) C(50) 45.3(6) yes . 7_555
C(2) N(1) C(5) 110.6(4) yes . .
C(7) N(2) C(10) 109.3(4) yes . .
C(2) C(1) C(2) 120.8(6) yes . 2_655
C(2) C(1) C(12) 119.6(3) yes . .
C(2) C(1) C(12) 119.6(3) yes 2_655 .
N(1) C(2) C(1) 124.0(4) yes . .
N(1) C(2) C(3) 106.8(4) yes . .
C(1) C(2) C(3) 129.3(5) yes . .
C(2) C(3) C(4) 107.5(4) yes . .
C(2) C(3) C(16) 124.0(5) yes . .
C(4) C(3) C(16) 127.8(4) yes . .
C(3) C(4) C(5) 108.1(4) yes . .
C(3) C(4) C(22) 128.2(5) yes . .
C(5) C(4) C(22) 122.5(5) yes . .
N(1) C(5) C(4) 106.8(4) yes . .
N(1) C(5) C(6) 123.4(4) yes . .
C(4) C(5) C(6) 129.8(4) yes . .
C(5) C(6) C(7) 121.3(5) yes . .
C(5) C(6) C(28) 119.3(4) yes . .
C(7) C(6) C(28) 119.3(5) yes . .
N(2) C(7) C(6) 122.0(5) yes . .
N(2) C(7) C(8) 107.4(4) yes . .
C(6) C(7) C(8) 130.5(5) yes . .
C(7) C(8) C(9) 107.2(5) yes . .
C(7) C(8) C(34) 123.4(5) yes . .
C(9) C(8) C(34) 128.2(5) yes . .
C(8) C(9) C(10) 107.6(5) yes . .
C(8) C(9) C(40) 129.6(6) yes . .
C(10) C(9) C(40) 120.6(5) yes . .
N(2) C(10) C(9) 108.2(5) yes . .
N(2) C(10) C(11) 121.9(5) yes . .
C(9) C(10) C(11) 129.9(5) yes . .
C(10) C(11) C(10) 122.1(6) yes . 2_655
C(10) C(11) C(46) 119.0(3) yes . .
C(10) C(11) C(46) 119.0(3) yes 2_655 .
C(1) C(12) C(13) 121.0(3) yes . .
C(1) C(12) C(13) 121.0(3) yes . 2_655
C(13) C(12) C(13) 117.9(6) yes . 2_655
C(12) C(13) C(14) 121.6(7) yes . .
C(13) C(14) C(15) 119.3(8) yes . .
C(14) C(15) C(14) 120.2(8) yes . 2_655
C(3) C(16) C(17) 120.8(5) yes . .
C(3) C(16) C(21) 120.3(5) yes . .
C(17) C(16) C(21) 118.9(5) yes . .
C(16) C(17) C(18) 120.4(6) yes . .
C(17) C(18) C(19) 119.9(6) yes . .
C(18) C(19) C(20) 120.4(6) yes . .
C(19) C(20) C(21) 119.5(7) yes . .
C(16) C(21) C(20) 120.9(6) yes . .
C(4) C(22) C(23) 123.8(5) yes . .
C(4) C(22) C(27) 118.7(5) yes . .
C(23) C(22) C(27) 117.5(5) yes . .
C(22) C(23) C(24) 119.9(6) yes . .
C(23) C(24) C(25) 121.4(7) yes . .
C(24) C(25) C(26) 118.7(6) yes . .
C(25) C(26) C(27) 120.9(8) yes . .
C(22) C(27) C(26) 121.5(7) yes . .
C(6) C(28) C(29) 120.3(5) yes . .
C(6) C(28) C(33) 120.9(5) yes . .
C(29) C(28) C(33) 118.8(5) yes . .
C(28) C(29) C(30) 120.9(5) yes . .
C(29) C(30) C(31) 120.1(6) yes . .
C(30) C(31) C(32) 118.6(6) yes . .
C(31) C(32) C(33) 121.0(6) yes . .
C(28) C(33) C(32) 120.6(6) yes . .
C(8) C(34) C(35) 119.8(5) yes . .
C(8) C(34) C(39) 122.3(5) yes . .
C(35) C(34) C(39) 118.0(6) yes . .
C(34) C(35) C(36) 121.7(6) yes . .
C(35) C(36) C(37) 119.6(6) yes . .
C(36) C(37) C(38) 119.9(6) yes . .
C(37) C(38) C(39) 120.5(6) yes . .
C(34) C(39) C(38) 120.3(5) yes . .
C(9) C(40) C(41) 118.0(6) yes . .
C(9) C(40) C(45) 123.4(7) yes . .
C(41) C(40) C(45) 118.5(7) yes . .
C(40) C(41) C(42) 122.5(8) yes . .
C(41) C(42) C(43) 118.9(10) yes . .
C(42) C(43) C(44) 121.7(13) yes . .
C(43) C(44) C(45) 121.0(12) yes . .
C(40) C(45) C(44) 117.3(8) yes . .
C(11) C(46) C(47) 121.2(4) yes . .
C(11) C(46) C(47) 121.2(4) yes . 2_655
C(47) C(46) C(47) 117.5(8) yes . 2_655
C(46) C(47) C(48) 121.1(8) yes . .
C(47) C(48) C(49) 119.2(11) yes . .
C(48) C(49) C(48) 121.7(14) yes . 2_655
S(1) C(50) S(2) 113.2(7) yes . .
S(1) C(50) O(2) 155.7(9) yes . .
S(1) C(50) O(2) 69.7(5) yes . 7_555
S(1) C(50) C(50) 125.7(9) yes . 7_555
S(2) C(50) O(2) 42.6(4) yes . .
S(2) C(50) O(2) 173.5(7) yes . 7_555
S(2) C(50) C(50) 120.8(9) yes . 7_555
O(2) C(50) O(2) 134.7(9) yes . 7_555
O(2) C(50) C(50) 78.7(9) yes . 7_555
O(2) C(50) C(50) 56.0(7) yes 7_555 7_555
S(1) C(51) O(1) 53.6(13) yes . 7_555
S(1) C(51) C(52) 115.4(13) yes . .
O(1) C(51) C(52) 79.7(17) yes 7_555 .
S(2) C(52) O(1) 89.7(11) yes . 7_555
S(2) C(52) C(51) 119.5(11) yes . .
O(1) C(52) C(51) 42.4(12) yes 7_555 .
N(3) C(54) C(53) 178.0(12) yes . .
C(2) N(1) H(32) 124.7 no . .
C(5) N(1) H(32) 124.7 no . .
C(7) N(2) H(33) 125.4 no . .
C(10) N(2) H(33) 125.4 no . .
C(12) C(13) H(1) 119.2 no . .
C(14) C(13) H(1) 119.2 no . .
C(13) C(14) H(2) 120.4 no . .
C(15) C(14) H(2) 120.3 no . .
C(14) C(15) H(3) 119.9 no . .
C(14) C(15) H(3) 119.9 no 2_655 .
C(16) C(17) H(4) 119.8 no . .
C(18) C(17) H(4) 119.8 no . .
C(17) C(18) H(5) 120.0 no . .
C(19) C(18) H(5) 120.0 no . .
C(18) C(19) H(6) 119.8 no . .
C(20) C(19) H(6) 119.8 no . .
C(19) C(20) H(7) 120.2 no . .
C(21) C(20) H(7) 120.2 no . .
C(16) C(21) H(8) 119.6 no . .
C(20) C(21) H(8) 119.6 no . .
C(22) C(23) H(9) 120.1 no . .
C(24) C(23) H(9) 120.1 no . .
C(23) C(24) H(10) 119.3 no . .
C(25) C(24) H(10) 119.3 no . .
C(24) C(25) H(11) 120.6 no . .
C(26) C(25) H(11) 120.6 no . .
C(25) C(26) H(12) 119.5 no . .
C(27) C(26) H(12) 119.5 no . .
C(22) C(27) H(13) 119.2 no . .
C(26) C(27) H(13) 119.2 no . .
C(28) C(29) H(14) 119.5 no . .
C(30) C(29) H(14) 119.6 no . .
C(29) C(30) H(15) 120.0 no . .
C(31) C(30) H(15) 119.9 no . .
C(30) C(31) H(16) 120.7 no . .
C(32) C(31) H(16) 120.7 no . .
C(31) C(32) H(17) 119.5 no . .
C(33) C(32) H(17) 119.5 no . .
C(28) C(33) H(18) 119.7 no . .
C(32) C(33) H(18) 119.7 no . .
C(34) C(35) H(19) 119.1 no . .
C(36) C(35) H(19) 119.1 no . .
C(35) C(36) H(20) 120.2 no . .
C(37) C(36) H(20) 120.2 no . .
C(36) C(37) H(21) 120.1 no . .
C(38) C(37) H(21) 120.1 no . .
C(37) C(38) H(22) 119.7 no . .
C(39) C(38) H(22) 119.7 no . .
C(34) C(39) H(23) 119.9 no . .
C(38) C(39) H(23) 119.9 no . .
C(40) C(41) H(24) 118.8 no . .
C(42) C(41) H(24) 118.8 no . .
C(41) C(42) H(25) 120.6 no . .
C(43) C(42) H(25) 120.6 no . .
C(42) C(43) H(26) 119.1 no . .
C(44) C(43) H(26) 119.1 no . .
C(43) C(44) H(27) 119.5 no . .
C(45) C(44) H(27) 119.5 no . .
C(40) C(45) H(28) 121.3 no . .
C(44) C(45) H(28) 121.3 no . .
C(46) C(47) H(29) 119.4 no . .
C(48) C(47) H(29) 119.5 no . .
C(47) C(48) H(30) 120.4 no . .
C(49) C(48) H(30) 120.4 no . .
C(48) C(49) H(31) 119.1 no . .
C(48) C(49) H(31) 119.1 no 2_655 .
S(1) C(51) H(37) 122.3 no . .
O(1) C(51) H(37) 136.2 no 7_555 .
C(52) C(51) H(37) 122.3 no . .
S(2) C(52) H(38) 120.3 no . .
O(1) C(52) H(38) 137.6 no 7_555 .
C(51) C(52) H(38) 120.2 no . .
C(54) C(53) H(34) 109.5 no . .
C(54) C(53) H(35) 109.5 no . .
C(54) C(53) H(36) 109.5 no . .
H(34) C(53) H(35) 109.5 no . .
H(34) C(53) H(36) 109.5 no . .
H(35) C(53) H(36) 109.5 no . .

loop_
_geom_bond_atom_site_label_1
_geom_bond_atom_site_label_2
_geom_bond_distance
_geom_bond_publ_flag
_geom_bond_site_symmetry_2
S(1) O(2) 2.009(10) yes 7_555
S(1) C(50) 1.757(13) yes .
S(1) C(51) 1.723(15) yes .
S(2) O(2) 1.220(10) yes .
S(2) C(50) 1.781(11) yes .
S(2) C(52) 1.705(15) yes .
O(2) C(50) 1.489(15) yes .
O(2) C(50) 1.761(13) yes 7_555
N(1) C(2) 1.368(7) yes .
N(1) C(5) 1.367(6) yes .
N(2) C(7) 1.382(7) yes .
N(2) C(10) 1.375(6) yes .
N(3) C(54) 1.167(12) yes .
C(1) C(2) 1.406(6) yes .
C(1) C(2) 1.406(6) yes 2_655
C(1) C(12) 1.467(10) yes .
C(2) C(3) 1.446(7) yes .
C(3) C(4) 1.368(8) yes .
C(3) C(16) 1.483(8) yes .
C(4) C(5) 1.437(7) yes .
C(4) C(22) 1.479(7) yes .
C(5) C(6) 1.405(8) yes .
C(6) C(7) 1.402(7) yes .
C(6) C(28) 1.483(8) yes .
C(7) C(8) 1.443(8) yes .
C(8) C(9) 1.389(8) yes .
C(8) C(34) 1.467(9) yes .
C(9) C(10) 1.427(9) yes .
C(9) C(40) 1.482(9) yes .
C(10) C(11) 1.400(7) yes .
C(11) C(46) 1.500(12) yes .
C(12) C(13) 1.390(8) yes .
C(12) C(13) 1.390(8) yes 2_655
C(13) C(14) 1.397(9) yes .
C(14) C(15) 1.391(10) yes .
C(16) C(17) 1.383(8) yes .
C(16) C(21) 1.391(9) yes .
C(17) C(18) 1.388(9) yes .
C(18) C(19) 1.375(10) yes .
C(19) C(20) 1.382(9) yes .
C(20) C(21) 1.379(9) yes .
C(22) C(23) 1.390(8) yes .
C(22) C(27) 1.379(9) yes .
C(23) C(24) 1.399(9) yes .
C(24) C(25) 1.363(12) yes .
C(25) C(26) 1.358(12) yes .
C(26) C(27) 1.382(9) yes .
C(28) C(29) 1.385(9) yes .
C(28) C(33) 1.384(8) yes .
C(29) C(30) 1.382(9) yes .
C(30) C(31) 1.396(10) yes .
C(31) C(32) 1.383(11) yes .
C(32) C(33) 1.377(10) yes .
C(34) C(35) 1.394(8) yes .
C(34) C(39) 1.400(8) yes .
C(35) C(36) 1.369(10) yes .
C(36) C(37) 1.392(9) yes .
C(37) C(38) 1.375(10) yes .
C(38) C(39) 1.385(10) yes .
C(40) C(41) 1.379(10) yes .
C(40) C(45) 1.365(11) yes .
C(41) C(42) 1.391(13) yes .
C(42) C(43) 1.31(2) yes .
C(43) C(44) 1.342(18) yes .
C(44) C(45) 1.446(18) yes .
C(46) C(47) 1.367(9) yes .
C(46) C(47) 1.367(9) yes 2_655
C(47) C(48) 1.400(12) yes .
C(48) C(49) 1.336(14) yes .
C(50) C(50) 1.278(18) yes 7_555
C(51) C(52) 1.36(2) yes .
C(53) C(54) 1.448(11) yes .
N(1) H(32) 0.880 no .
N(2) H(33) 0.880 no .
C(13) H(1) 0.950 no .
C(14) H(2) 0.950 no .
C(15) H(3) 0.949 no .
C(17) H(4) 0.950 no .
C(18) H(5) 0.950 no .
C(19) H(6) 0.950 no .
C(20) H(7) 0.950 no .
C(21) H(8) 0.950 no .
C(23) H(9) 0.950 no .
C(24) H(10) 0.950 no .
C(25) H(11) 0.950 no .
C(26) H(12) 0.950 no .
C(27) H(13) 0.950 no .
C(29) H(14) 0.950 no .
C(30) H(15) 0.950 no .
C(31) H(16) 0.950 no .
C(32) H(17) 0.950 no .
C(33) H(18) 0.950 no .
C(35) H(19) 0.950 no .
C(36) H(20) 0.950 no .
C(37) H(21) 0.950 no .
C(38) H(22) 0.950 no .
C(39) H(23) 0.950 no .
C(41) H(24) 0.950 no .
C(42) H(25) 0.950 no .
C(43) H(26) 0.950 no .
C(44) H(27) 0.950 no .
C(45) H(28) 0.950 no .
C(47) H(29) 0.950 no .
C(48) H(30) 0.950 no .
C(49) H(31) 0.951 no .
C(51) H(37) 0.950 no .
C(52) H(38) 0.950 no .
C(53) H(34) 0.980 no .
C(53) H(35) 0.980 no .
C(53) H(36) 0.980 no .

loop_
_geom_contact_atom_site_label_1
_geom_contact_atom_site_label_2
_geom_contact_distance
_geom_contact_site_symmetry_2
Cl(1) N(1) 3.201(4) .
Cl(1) N(1) 3.306(5) 2_655
Cl(1) N(2) 3.329(4) .
Cl(1) N(2) 3.211(5) 2_655
Cl(1) C(5) 3.575(6) 2_655
Cl(1) C(7) 3.595(4) .
Cl(1) C(52) 3.350(11) 2_655
S(1) O(1) 1.39(2) 7_555
S(2) O(1) 2.32(2) 7_555
S(2) N(2) 3.538(5) .
O(1) S(1) 1.39(2) 7_555
O(1) S(2) 2.32(2) 7_555
O(1) O(2) 3.05(2) .
O(1) O(2) 2.93(2) 7_555
O(1) N(3) 3.48(2) 6_555
O(1) C(50) 3.21(2) .
O(1) C(50) 1.99(2) 7_555
O(1) C(51) 1.08(3) 7_555
O(1) C(52) 1.58(2) 7_555
O(2) O(1) 3.05(2) .
O(2) O(1) 2.93(2) 7_555
N(1) Cl(1) 3.201(4) .
N(1) Cl(1) 3.306(5) 2_655
N(2) Cl(1) 3.329(4) .
N(2) Cl(1) 3.211(5) 2_655
N(2) S(2) 3.538(5) .
N(3) O(1) 3.48(2) 6_545
N(3) C(29) 3.598(10) .
N(3) C(51) 3.488(16) 4_555
C(5) Cl(1) 3.575(6) 2_655
C(7) Cl(1) 3.595(4) .
C(17) C(44) 3.587(15) 6_545
C(18) C(36) 3.539(8) 4_554
C(18) C(37) 3.387(7) 4_554
C(18) C(38) 3.571(9) 6_545
C(19) C(34) 3.597(7) 4_554
C(19) C(35) 3.482(8) 4_554
C(19) C(36) 3.526(8) 4_554
C(20) C(35) 3.497(7) 4_554
C(21) C(53) 3.556(10) 4_554
C(24) C(24) 3.578(11) 3_555
C(29) N(3) 3.598(10) .
C(31) C(31) 3.535(10) 2_555
C(34) C(19) 3.597(7) 4_555
C(35) C(19) 3.482(8) 4_555
C(35) C(20) 3.497(7) 4_555
C(36) C(18) 3.539(8) 4_555
C(36) C(19) 3.526(8) 4_555
C(37) C(18) 3.387(7) 4_555
C(38) C(18) 3.571(9) 6_555
C(41) C(52) 3.528(14) 2_655
C(44) C(17) 3.587(15) 6_555
C(50) O(1) 3.21(2) .
C(50) O(1) 1.99(2) 7_555
C(51) O(1) 1.08(3) 7_555
C(51) N(3) 3.488(16) 4_554
C(52) Cl(1) 3.350(11) 2_655
C(52) O(1) 1.58(2) 7_555
C(52) C(41) 3.528(14) 2_655
C(52) C(54) 3.507(16) 4_554
C(53) C(21) 3.556(10) 4_555
C(54) C(52) 3.507(16) 4_555
Cl(1) H(7) 3.239 4_555
Cl(1) H(13) 3.438 2_655
Cl(1) H(24) 3.314 .
Cl(1) H(32) 2.338 .
Cl(1) H(32) 3.403 2_655
Cl(1) H(33) 3.447 .
Cl(1) H(33) 2.342 2_655
Cl(1) H(34) 2.785 3_656
Cl(1) H(36) 2.829 .
Cl(1) H(38) 2.645 2_655
S(1) H(2) 3.553 4_554
S(1) H(18) 3.152 7_555
S(1) H(25) 2.881 2_655
S(1) H(29) 3.002 7_555
S(2) H(13) 2.904 .
S(2) H(24) 2.912 2_655
S(2) H(25) 3.445 2_655
S(2) H(33) 3.398 .
O(1) H(12) 3.356 7_555
O(1) H(25) 3.445 8_454
O(1) H(29) 3.267 .
O(1) H(30) 3.490 .
O(1) H(37) 1.887 7_555
O(1) H(38) 2.370 7_555
O(2) H(13) 3.554 .
O(2) H(18) 3.164 .
O(2) H(29) 3.176 .
N(3) H(1) 2.715 .
N(3) H(14) 2.695 .
N(3) H(30) 3.420 6_545
N(3) H(37) 3.188 4_555
N(3) H(38) 3.508 4_555
C(13) H(37) 2.931 4_555
C(14) H(22) 3.439 6_545
C(14) H(23) 3.140 6_545
C(14) H(37) 2.906 4_555
C(15) H(22) 3.070 5_545
C(15) H(22) 3.070 6_545
C(16) H(35) 3.508 4_554
C(17) H(27) 2.982 6_545
C(17) H(28) 3.461 6_545
C(18) H(21) 3.563 4_554
C(18) H(22) 3.016 6_545
C(18) H(23) 3.472 6_545
C(18) H(27) 3.485 6_545
C(19) H(22) 3.213 6_545
C(20) H(19) 3.528 4_554
C(20) H(24) 3.480 4_554
C(20) H(35) 3.373 4_554
C(20) H(37) 3.429 3_655
C(20) H(38) 3.461 3_655
C(21) H(35) 2.921 4_554
C(21) H(36) 3.586 4_554
C(22) H(20) 3.345 4_554
C(23) H(20) 3.070 4_554
C(23) H(21) 3.488 4_554
C(23) H(27) 2.824 6_545
C(24) H(10) 3.139 3_555
C(24) H(16) 3.470 3_555
C(24) H(20) 2.974 4_554
C(24) H(21) 3.230 4_554
C(24) H(27) 3.411 6_545
C(25) H(10) 3.233 3_555
C(25) H(16) 3.556 3_555
C(25) H(20) 3.167 4_554
C(26) H(20) 3.405 4_554
C(26) H(30) 3.420 7_555
C(27) H(20) 3.493 4_554
C(27) H(34) 3.388 4_554
C(27) H(35) 3.435 4_554
C(30) H(11) 3.194 3_555
C(30) H(15) 3.528 2_555
C(30) H(16) 3.283 2_555
C(30) H(31) 3.429 5_445
C(31) H(10) 3.177 3_555
C(31) H(11) 3.425 3_555
C(31) H(16) 3.124 2_555
C(31) H(21) 3.239 2_555
C(32) H(21) 3.363 2_555
C(32) H(26) 3.134 8_454
C(34) H(6) 3.334 4_555
C(35) H(6) 3.595 4_555
C(35) H(35) 2.973 .
C(36) H(16) 3.250 2_555
C(36) H(35) 3.121 .
C(37) H(5) 3.360 4_555
C(37) H(16) 2.867 2_555
C(37) H(17) 3.390 2_555
C(38) H(3) 3.256 5_455
C(38) H(5) 3.470 4_555
C(38) H(5) 3.029 6_555
C(38) H(16) 3.591 2_555
C(38) H(17) 3.576 2_555
C(39) H(2) 3.253 6_555
C(39) H(5) 3.144 6_555
C(39) H(6) 3.360 4_555
C(40) H(6) 3.106 4_555
C(41) H(6) 2.961 4_555
C(41) H(7) 3.142 4_555
C(42) H(6) 3.239 4_555
C(43) H(6) 3.538 4_555
C(43) H(17) 3.394 8_555
C(43) H(21) 3.087 7_556
C(44) H(4) 2.876 6_555
C(44) H(5) 3.362 6_555
C(44) H(9) 2.902 6_555
C(44) H(21) 3.250 7_556
C(45) H(4) 3.085 6_555
C(45) H(5) 3.366 6_555
C(45) H(6) 3.420 4_555
C(48) H(12) 3.303 7_555
C(49) H(15) 3.300 5_555
C(49) H(15) 3.300 6_555
C(50) H(25) 3.109 2_655
C(51) H(1) 3.410 4_554
C(51) H(2) 3.203 4_554
C(51) H(7) 3.352 3_655
C(51) H(24) 3.340 2_655
C(51) H(25) 2.868 2_655
C(52) H(7) 3.100 3_655
C(52) H(13) 3.117 .
C(52) H(24) 2.760 2_655
C(52) H(25) 3.227 2_655
C(52) H(34) 3.067 4_554
C(53) H(8) 3.282 2_655
C(53) H(8) 3.133 4_555
C(53) H(13) 3.499 4_555
C(53) H(19) 2.942 .
C(53) H(20) 3.534 .
C(53) H(36) 3.355 3_656
C(53) H(38) 2.972 4_555
C(54) H(1) 3.306 .
C(54) H(8) 3.580 2_655
C(54) H(14) 3.282 .
C(54) H(19) 3.111 .
C(54) H(37) 3.434 4_555
C(54) H(38) 3.013 4_555
H(1) N(3) 2.715 .
H(1) C(51) 3.410 4_555
H(1) C(54) 3.306 .
H(1) H(37) 2.539 4_555
H(2) S(1) 3.553 4_555
H(2) C(39) 3.253 6_545
H(2) C(51) 3.203 4_555
H(2) H(17) 3.492 6_545
H(2) H(22) 3.427 6_545
H(2) H(23) 2.542 6_545
H(2) H(37) 2.495 4_555
H(3) C(38) 3.256 5_545
H(3) C(38) 3.256 6_545
H(3) H(17) 3.169 5_545
H(3) H(17) 3.169 6_545
H(3) H(22) 2.764 5_545
H(3) H(22) 2.764 6_545
H(3) H(23) 3.498 5_545
H(3) H(23) 3.498 6_545
H(4) C(44) 2.876 6_545
H(4) C(45) 3.085 6_545
H(4) H(27) 2.250 6_545
H(4) H(28) 2.701 6_545
H(5) C(37) 3.360 4_554
H(5) C(38) 3.470 4_554
H(5) C(38) 3.029 6_545
H(5) C(39) 3.144 6_545
H(5) C(44) 3.362 6_545
H(5) C(45) 3.366 6_545
H(5) H(5) 3.020 7_545
H(5) H(6) 3.097 7_545
H(5) H(21) 3.434 4_554
H(5) H(22) 2.702 6_545
H(5) H(23) 2.921 6_545
H(5) H(27) 3.255 6_545
H(5) H(28) 3.292 6_545
H(6) C(34) 3.334 4_554
H(6) C(35) 3.595 4_554
H(6) C(39) 3.360 4_554
H(6) C(40) 3.106 4_554
H(6) C(41) 2.961 4_554
H(6) C(42) 3.239 4_554
H(6) C(43) 3.538 4_554
H(6) C(45) 3.420 4_554
H(6) H(5) 3.097 7_545
H(6) H(22) 3.060 6_545
H(6) H(24) 3.249 4_554
H(7) Cl(1) 3.239 4_554
H(7) C(41) 3.142 4_554
H(7) C(51) 3.352 3_655
H(7) C(52) 3.100 3_655
H(7) H(19) 3.486 4_554
H(7) H(24) 2.702 4_554
H(7) H(34) 3.597 2_655
H(7) H(35) 3.496 4_554
H(7) H(37) 3.054 3_655
H(7) H(38) 2.636 3_655
H(8) C(53) 3.282 2_655
H(8) C(53) 3.133 4_554
H(8) C(54) 3.580 2_655
H(8) H(34) 3.232 2_655
H(8) H(34) 3.071 4_554
H(8) H(35) 2.738 4_554
H(8) H(36) 2.695 2_655
H(8) H(36) 3.069 4_554
H(9) C(44) 2.902 6_545
H(9) H(20) 3.486 4_554
H(9) H(21) 3.392 4_554
H(9) H(26) 3.455 6_545
H(9) H(27) 1.976 6_545
H(10) C(24) 3.139 3_555
H(10) C(25) 3.233 3_555
H(10) C(31) 3.177 3_555
H(10) H(10) 2.952 3_555
H(10) H(11) 3.129 3_555
H(10) H(16) 3.030 3_555
H(10) H(20) 3.345 4_554
H(10) H(21) 2.928 4_554
H(10) H(26) 2.866 6_545
H(10) H(27) 3.158 6_545
H(11) C(30) 3.194 3_555
H(11) C(31) 3.425 3_555
H(11) H(10) 3.129 3_555
H(11) H(15) 2.753 3_555
H(11) H(16) 3.207 3_555
H(11) H(30) 3.399 7_555
H(11) H(31) 3.212 7_555
H(12) O(1) 3.356 7_555
H(12) C(48) 3.303 7_555
H(12) H(30) 2.615 7_555
H(13) Cl(1) 3.438 2_655
H(13) S(2) 2.904 .
H(13) O(2) 3.554 .
H(13) C(52) 3.117 .
H(13) C(53) 3.499 4_554
H(13) H(34) 2.919 4_554
H(13) H(35) 3.404 4_554
H(13) H(38) 2.913 .
H(14) N(3) 2.695 .
H(14) C(54) 3.282 .
H(15) C(30) 3.528 2_555
H(15) C(49) 3.300 5_445
H(15) H(11) 2.753 3_555
H(15) H(15) 2.907 2_555
H(15) H(16) 3.258 2_555
H(15) H(31) 2.481 5_445
H(16) C(24) 3.470 3_555
H(16) C(25) 3.556 3_555
H(16) C(30) 3.283 2_555
H(16) C(31) 3.124 2_555
H(16) C(36) 3.250 2_555
H(16) C(37) 2.867 2_555
H(16) C(38) 3.591 2_555
H(16) H(10) 3.030 3_555
H(16) H(11) 3.207 3_555
H(16) H(15) 3.258 2_555
H(16) H(16) 2.971 2_555
H(16) H(20) 3.310 2_555
H(16) H(21) 2.632 2_555
H(17) C(37) 3.390 2_555
H(17) C(38) 3.576 2_555
H(17) C(43) 3.394 8_454
H(17) H(2) 3.492 6_555
H(17) H(3) 3.169 5_455
H(17) H(21) 2.866 2_555
H(17) H(22) 3.225 2_555
H(17) H(25) 3.319 8_454
H(17) H(26) 2.702 8_454
H(18) S(1) 3.152 7_555
H(18) O(2) 3.164 .
H(19) C(20) 3.528 4_555
H(19) C(53) 2.942 .
H(19) C(54) 3.111 .
H(19) H(7) 3.486 4_555
H(19) H(35) 2.344 .
H(19) H(36) 3.049 .
H(20) C(22) 3.345 4_555
H(20) C(23) 3.070 4_555
H(20) C(24) 2.974 4_555
H(20) C(25) 3.167 4_555
H(20) C(26) 3.405 4_555
H(20) C(27) 3.493 4_555
H(20) C(53) 3.534 .
H(20) H(9) 3.486 4_555
H(20) H(10) 3.345 4_555
H(20) H(16) 3.310 2_555
H(20) H(35) 2.653 .
H(21) C(18) 3.563 4_555
H(21) C(23) 3.488 4_555
H(21) C(24) 3.230 4_555
H(21) C(31) 3.239 2_555
H(21) C(32) 3.363 2_555
H(21) C(43) 3.087 7_556
H(21) C(44) 3.250 7_556
H(21) H(5) 3.434 4_555
H(21) H(9) 3.392 4_555
H(21) H(10) 2.928 4_555
H(21) H(16) 2.632 2_555
H(21) H(17) 2.866 2_555
H(21) H(26) 2.688 7_556
H(21) H(27) 2.974 7_556
H(22) C(14) 3.439 6_555
H(22) C(15) 3.070 5_455
H(22) C(18) 3.016 6_555
H(22) C(19) 3.213 6_555
H(22) H(2) 3.427 6_555
H(22) H(3) 2.764 5_455
H(22) H(5) 2.702 6_555
H(22) H(6) 3.060 6_555
H(22) H(17) 3.225 2_555
H(23) C(14) 3.140 6_555
H(23) C(18) 3.472 6_555
H(23) H(2) 2.542 6_555
H(23) H(3) 3.498 5_455
H(23) H(5) 2.921 6_555
H(24) Cl(1) 3.314 .
H(24) S(2) 2.912 2_655
H(24) C(20) 3.480 4_555
H(24) C(51) 3.340 2_655
H(24) C(52) 2.760 2_655
H(24) H(6) 3.249 4_555
H(24) H(7) 2.702 4_555
H(24) H(38) 2.912 2_655
H(25) S(1) 2.881 2_655
H(25) S(2) 3.445 2_655
H(25) O(1) 3.445 8_555
H(25) C(50) 3.109 2_655
H(25) C(51) 2.868 2_655
H(25) C(52) 3.227 2_655
H(25) H(17) 3.319 8_555
H(25) H(37) 3.225 2_655
H(26) C(32) 3.134 8_555
H(26) H(9) 3.455 6_555
H(26) H(10) 2.866 6_555
H(26) H(17) 2.702 8_555
H(26) H(21) 2.688 7_556
H(27) C(17) 2.982 6_555
H(27) C(18) 3.485 6_555
H(27) C(23) 2.824 6_555
H(27) C(24) 3.411 6_555
H(27) H(4) 2.250 6_555
H(27) H(5) 3.255 6_555
H(27) H(9) 1.976 6_555
H(27) H(10) 3.158 6_555
H(27) H(21) 2.974 7_556
H(28) C(17) 3.461 6_555
H(28) H(4) 2.701 6_555
H(28) H(5) 3.292 6_555
H(29) S(1) 3.002 7_555
H(29) O(1) 3.267 .
H(29) O(2) 3.176 .
H(30) O(1) 3.490 .
H(30) N(3) 3.420 6_555
H(30) C(26) 3.420 7_555
H(30) H(11) 3.399 7_555
H(30) H(12) 2.615 7_555
H(31) C(30) 3.429 5_555
H(31) C(30) 3.429 6_555
H(31) H(11) 3.212 7_555
H(31) H(11) 3.212 8_555
H(31) H(15) 2.481 5_555
H(31) H(15) 2.481 6_555
H(32) Cl(1) 2.338 .
H(32) Cl(1) 3.403 2_655
H(32) H(36) 3.350 .
H(33) Cl(1) 3.447 .
H(33) Cl(1) 2.342 2_655
H(33) S(2) 3.398 .
H(34) Cl(1) 2.785 3_656
H(34) C(27) 3.388 4_555
H(34) C(52) 3.067 4_555
H(34) H(7) 3.597 2_655
H(34) H(8) 3.232 2_655
H(34) H(8) 3.071 4_555
H(34) H(13) 2.919 4_555
H(34) H(36) 2.991 3_656
H(34) H(38) 2.211 4_555
H(35) C(16) 3.508 4_555
H(35) C(20) 3.373 4_555
H(35) C(21) 2.921 4_555
H(35) C(27) 3.435 4_555
H(35) C(35) 2.973 .
H(35) C(36) 3.121 .
H(35) H(7) 3.496 4_555
H(35) H(8) 2.738 4_555
H(35) H(13) 3.404 4_555
H(35) H(19) 2.344 .
H(35) H(20) 2.653 .
H(36) Cl(1) 2.829 .
H(36) C(21) 3.586 4_555
H(36) C(53) 3.355 3_656
H(36) H(8) 2.695 2_655
H(36) H(8) 3.069 4_555
H(36) H(19) 3.049 .
H(36) H(32) 3.350 .
H(36) H(34) 2.991 3_656
H(36) H(36) 2.883 3_656
H(36) H(38) 3.504 4_555
H(37) O(1) 1.887 7_555
H(37) N(3) 3.188 4_554
H(37) C(13) 2.931 4_554
H(37) C(14) 2.906 4_554
H(37) C(20) 3.429 3_655
H(37) C(54) 3.434 4_554
H(37) H(1) 2.539 4_554
H(37) H(2) 2.495 4_554
H(37) H(7) 3.054 3_655
H(37) H(25) 3.225 2_655
H(38) Cl(1) 2.645 2_655
H(38) O(1) 2.370 7_555
H(38) N(3) 3.508 4_554
H(38) C(20) 3.461 3_655
H(38) C(53) 2.972 4_554
H(38) C(54) 3.013 4_554
H(38) H(7) 2.636 3_655
H(38) H(13) 2.913 .
H(38) H(24) 2.912 2_655
H(38) H(34) 2.211 4_554
H(38) H(36) 3.504 4_554

loop_
_geom_torsion_atom_site_label_1
_geom_torsion_atom_site_label_2
_geom_torsion_atom_site_label_3
_geom_torsion_atom_site_label_4
_geom_torsion
_geom_torsion_site_symmetry_1
_geom_torsion_site_symmetry_3
_geom_torsion_site_symmetry_4
O(1) S(1) O(2) S(2) -71(5) 7_555 7_555 7_555
O(1) S(1) O(2) C(50) 32.0(12) 7_555 7_555 7_555
O(1) S(1) O(2) C(50) 31.6(11) 7_555 7_555 .
O(1) S(1) C(50) S(2) 31.8(10) 7_555 . .
O(1) S(1) C(50) O(2) 27(2) 7_555 . .
O(1) S(1) C(50) O(2) -154.5(10) 7_555 . 7_555
O(1) S(1) C(50) C(50) -155.2(14) 7_555 . 7_555
O(1) S(1) C(51) C(52) -53.4(17) 7_555 . .
O(2) S(1) C(50) S(2) -173.7(8) 7_555 . .
O(2) S(1) C(50) O(2) -178.9(14) 7_555 . .
O(2) S(1) C(50) C(50) -0.6(9) 7_555 . 7_555
C(50) S(1) O(2) S(2) -103(5) . 7_555 7_555
C(50) S(1) O(2) C(50) 0.4(6) . 7_555 7_555
O(2) S(1) C(51) C(52) 21(2) 7_555 . .
O(2) S(1) C(51) O(1) 74.9(19) 7_555 . 7_555
C(51) S(1) O(2) S(2) -121(4) . 7_555 7_555
C(51) S(1) O(2) C(50) -17.1(15) . 7_555 7_555
C(51) S(1) O(2) C(50) -17.6(13) . 7_555 .
C(50) S(1) C(51) C(52) 7.0(11) . . .
C(50) S(1) C(51) O(1) 60.4(16) . . 7_555
C(51) S(1) C(50) S(2) -2.2(7) . . .
C(51) S(1) C(50) O(2) -7(2) . . .
C(51) S(1) C(50) O(2) 171.4(6) . . 7_555
C(51) S(1) C(50) C(50) 170.8(11) . . 7_555
O(2) S(2) C(50) S(1) -176.8(9) . . .
O(2) S(2) C(50) O(2) 69(8) . . 7_555
O(2) S(2) C(50) C(50) 9.8(9) . . 7_555
C(50) S(2) O(2) S(1) -105(5) . . 7_555
C(50) S(2) O(2) C(50) -7.5(7) . . 7_555
O(2) S(2) C(52) C(51) 15(2) . . .
O(2) S(2) C(52) O(1) -16.2(17) . . 7_555
C(52) S(2) O(2) S(1) -115(5) . . 7_555
C(52) S(2) O(2) C(50) -10.1(14) . . .
C(52) S(2) O(2) C(50) -17.6(17) . . 7_555
C(50) S(2) C(52) C(51) 7.1(11) . . .
C(50) S(2) C(52) O(1) -24.5(10) . . 7_555
C(52) S(2) C(50) S(1) -1.8(7) . . .
C(52) S(2) C(50) O(2) 175.0(7) . . .
C(52) S(2) C(50) O(2) -116(8) . . 7_555
C(52) S(2) C(50) C(50) -175.3(10) . . 7_555
S(1) O(1) C(51) C(52) -132.5(12) 7_555 7_555 7_555
S(1) O(1) C(52) S(2) -76(2) 7_555 7_555 7_555
S(1) O(1) C(52) C(51) 61.7(19) 7_555 7_555 7_555
C(51) O(1) C(52) S(2) -137.4(14) 7_555 7_555 7_555
C(52) O(1) C(51) S(1) 132.5(12) 7_555 7_555 7_555
S(1) O(2) C(50) S(1) 179.1(10) 7_555 . .
S(1) O(2) C(50) S(2) 172.0(6) 7_555 . .
S(1) O(2) C(50) O(2) 0.5(9) 7_555 . 7_555
S(1) O(2) C(50) C(50) 0.5(7) 7_555 . 7_555
S(1) O(2) C(50) S(2) -117(8) 7_555 7_555 7_555
S(1) O(2) C(50) O(2) -179.4(13) 7_555 7_555 7_555
S(1) O(2) C(50) C(50) -179.4(9) 7_555 7_555 .
S(2) O(2) C(50) S(1) 7(2) . . .
S(2) O(2) C(50) O(2) -171.5(10) . . 7_555
S(2) O(2) C(50) C(50) -171.5(8) . . 7_555
S(2) O(2) C(50) S(1) -170.1(8) . 7_555 7_555
S(2) O(2) C(50) S(2) 73(8) . 7_555 7_555
S(2) O(2) C(50) O(2) 10.5(16) . 7_555 7_555
S(2) O(2) C(50) C(50) 10.5(10) . 7_555 .
C(50) O(2) C(50) S(1) 179.4(9) . 7_555 7_555
C(50) O(2) C(50) S(2) 62(8) . 7_555 7_555
C(50) O(2) C(50) S(1) 178.6(18) 7_555 . .
C(50) O(2) C(50) S(2) 171.5(8) 7_555 . .
C(2) N(1) C(5) C(4) -5.0(6) . . .
C(2) N(1) C(5) C(6) 172.0(5) . . .
C(5) N(1) C(2) C(1) -175.7(5) . . .
C(5) N(1) C(2) C(3) 4.0(7) . . .
C(7) N(2) C(10) C(9) 4.0(5) . . .
C(7) N(2) C(10) C(11) -174.2(4) . . .
C(10) N(2) C(7) C(6) 174.1(4) . . .
C(10) N(2) C(7) C(8) -4.5(5) . . .
C(2) C(1) C(2) N(1) -29.8(7) . 2_655 2_655
C(2) C(1) C(2) C(3) 150.5(6) . 2_655 2_655
C(2) C(1) C(2) N(1) -29.8(7) 2_655 . .
C(2) C(1) C(2) C(3) 150.5(6) 2_655 . .
C(2) C(1) C(12) C(13) -46.7(4) . . .
C(2) C(1) C(12) C(13) 133.3(4) . . 2_655
C(12) C(1) C(2) N(1) 150.2(4) . . .
C(12) C(1) C(2) C(3) -29.5(7) . . .
C(2) C(1) C(12) C(13) 133.3(4) 2_655 . .
C(2) C(1) C(12) C(13) -46.7(4) 2_655 . 2_655
C(12) C(1) C(2) N(1) 150.2(4) . 2_655 2_655
C(12) C(1) C(2) C(3) -29.5(7) . 2_655 2_655
N(1) C(2) C(3) C(4) -1.4(7) . . .
N(1) C(2) C(3) C(16) 169.5(5) . . .
C(1) C(2) C(3) C(4) 178.4(6) . . .
C(1) C(2) C(3) C(16) -10.8(10) . . .
C(2) C(3) C(4) C(5) -1.6(7) . . .
C(2) C(3) C(4) C(22) 165.6(6) . . .
C(2) C(3) C(16) C(17) 119.2(6) . . .
C(2) C(3) C(16) C(21) -60.0(8) . . .
C(4) C(3) C(16) C(17) -71.8(8) . . .
C(4) C(3) C(16) C(21) 108.9(7) . . .
C(16) C(3) C(4) C(5) -172.0(6) . . .
C(16) C(3) C(4) C(22) -4.8(11) . . .
C(3) C(4) C(5) N(1) 4.1(7) . . .
C(3) C(4) C(5) C(6) -172.7(6) . . .
C(3) C(4) C(22) C(23) 69.4(10) . . .
C(3) C(4) C(22) C(27) -111.5(8) . . .
C(5) C(4) C(22) C(23) -125.0(7) . . .
C(5) C(4) C(22) C(27) 54.0(9) . . .
C(22) C(4) C(5) N(1) -164.0(5) . . .
C(22) C(4) C(5) C(6) 19.2(10) . . .
N(1) C(5) C(6) C(7) 31.6(8) . . .
N(1) C(5) C(6) C(28) -147.0(5) . . .
C(4) C(5) C(6) C(7) -152.1(6) . . .
C(4) C(5) C(6) C(28) 29.2(9) . . .
C(5) C(6) C(7) N(2) 32.1(7) . . .
C(5) C(6) C(7) C(8) -149.8(5) . . .
C(5) C(6) C(28) C(29) 40.8(7) . . .
C(5) C(6) C(28) C(33) -141.8(5) . . .
C(7) C(6) C(28) C(29) -137.9(5) . . .
C(7) C(6) C(28) C(33) 39.5(7) . . .
C(28) C(6) C(7) N(2) -149.2(4) . . .
C(28) C(6) C(7) C(8) 28.9(8) . . .
N(2) C(7) C(8) C(9) 3.2(5) . . .
N(2) C(7) C(8) C(34) -165.7(4) . . .
C(6) C(7) C(8) C(9) -175.2(5) . . .
C(6) C(7) C(8) C(34) 15.9(8) . . .
C(7) C(8) C(9) C(10) -0.8(5) . . .
C(7) C(8) C(9) C(40) -164.0(5) . . .
C(7) C(8) C(34) C(35) 42.2(7) . . .
C(7) C(8) C(34) C(39) -137.0(5) . . .
C(9) C(8) C(34) C(35) -124.2(6) . . .
C(9) C(8) C(34) C(39) 56.6(7) . . .
C(34) C(8) C(9) C(10) 167.4(5) . . .
C(34) C(8) C(9) C(40) 4.2(9) . . .
C(8) C(9) C(10) N(2) -2.0(5) . . .
C(8) C(9) C(10) C(11) 176.1(4) . . .
C(8) C(9) C(40) C(41) 103.4(9) . . .
C(8) C(9) C(40) C(45) -78.8(11) . . .
C(10) C(9) C(40) C(41) -58.0(10) . . .
C(10) C(9) C(40) C(45) 119.9(9) . . .
C(40) C(9) C(10) N(2) 163.1(5) . . .
C(40) C(9) C(10) C(11) -18.9(8) . . .
N(2) C(10) C(11) C(10) -31.7(5) . . 2_655
N(2) C(10) C(11) C(46) 148.3(3) . . .
C(9) C(10) C(11) C(10) 150.5(5) . . 2_655
C(9) C(10) C(11) C(46) -29.5(6) . . .
C(10) C(11) C(46) C(47) -44.7(5) . . .
C(10) C(11) C(46) C(47) 135.3(5) . . 2_655
C(10) C(11) C(46) C(47) 135.3(5) 2_655 . .
C(10) C(11) C(46) C(47) -44.7(5) 2_655 . 2_655
C(1) C(12) C(13) C(14) -179.5(4) . . .
C(1) C(12) C(13) C(14) -179.5(4) . 2_655 2_655
C(13) C(12) C(13) C(14) 0.5(6) . 2_655 2_655
C(13) C(12) C(13) C(14) 0.5(6) 2_655 . .
C(12) C(13) C(14) C(15) -0.9(8) . . .
C(13) C(14) C(15) C(14) 0.4(7) . . 2_655
C(3) C(16) C(17) C(18) -178.3(4) . . .
C(3) C(16) C(21) C(20) 179.5(5) . . .
C(17) C(16) C(21) C(20) 0.2(6) . . .
C(21) C(16) C(17) C(18) 1.0(7) . . .
C(16) C(17) C(18) C(19) -1.1(8) . . .
C(17) C(18) C(19) C(20) 0.0(7) . . .
C(18) C(19) C(20) C(21) 1.1(8) . . .
C(19) C(20) C(21) C(16) -1.3(8) . . .
C(4) C(22) C(23) C(24) 179.5(7) . . .
C(4) C(22) C(27) C(26) 180.0(6) . . .
C(23) C(22) C(27) C(26) -0.9(11) . . .
C(27) C(22) C(23) C(24) 0.4(11) . . .
C(22) C(23) C(24) C(25) 0.1(11) . . .
C(23) C(24) C(25) C(26) -0.0(13) . . .
C(24) C(25) C(26) C(27) -0.5(13) . . .
C(25) C(26) C(27) C(22) 1.0(13) . . .
C(6) C(28) C(29) C(30) 176.8(5) . . .
C(6) C(28) C(33) C(32) -176.0(5) . . .
C(29) C(28) C(33) C(32) 1.5(8) . . .
C(33) C(28) C(29) C(30) -0.7(8) . . .
C(28) C(29) C(30) C(31) -0.7(9) . . .
C(29) C(30) C(31) C(32) 1.3(9) . . .
C(30) C(31) C(32) C(33) -0.5(9) . . .
C(31) C(32) C(33) C(28) -0.9(9) . . .
C(8) C(34) C(35) C(36) 179.2(4) . . .
C(8) C(34) C(39) C(38) -179.8(4) . . .
C(35) C(34) C(39) C(38) 1.0(7) . . .
C(39) C(34) C(35) C(36) -1.6(7) . . .
C(34) C(35) C(36) C(37) 1.5(8) . . .
C(35) C(36) C(37) C(38) -0.9(8) . . .
C(36) C(37) C(38) C(39) 0.4(8) . . .
C(37) C(38) C(39) C(34) -0.5(8) . . .
C(9) C(40) C(41) C(42) 175.1(9) . . .
C(9) C(40) C(45) C(44) -176.7(11) . . .
C(41) C(40) C(45) C(44) 1.1(17) . . .
C(45) C(40) C(41) C(42) -2.8(16) . . .
C(40) C(41) C(42) C(43) 2.0(19) . . .
C(41) C(42) C(43) C(44) 0.6(18) . . .
C(42) C(43) C(44) C(45) -2(2) . . .
C(43) C(44) C(45) C(40) 1(2) . . .
C(11) C(46) C(47) C(48) 179.3(9) . . .
C(11) C(46) C(47) C(48) 179.3(9) . 2_655 2_655
C(47) C(46) C(47) C(48) -0.7(13) . 2_655 2_655
C(47) C(46) C(47) C(48) -0.7(11) 2_655 . .
C(46) C(47) C(48) C(49) 1.3(18) . . .
C(47) C(48) C(49) C(48) -0.7(16) . . 2_655
S(1) C(50) C(50) S(2) 7.4(15) . 7_555 7_555
S(1) C(50) C(50) O(2) 0.7(10) . 7_555 7_555
S(1) C(50) C(50) O(2) -179.3(9) . 7_555 .
S(2) C(50) C(50) S(1) -7.4(15) . 7_555 7_555
S(2) C(50) C(50) O(2) 173.3(9) . 7_555 7_555
S(2) C(50) C(50) O(2) -6.7(6) . 7_555 .
O(2) C(50) C(50) S(1) -0.7(10) . 7_555 7_555
O(2) C(50) C(50) S(2) -173.3(9) . 7_555 7_555
O(2) C(50) C(50) S(1) 179.3(12) 7_555 7_555 7_555
O(2) C(50) C(50) S(2) 6.7(6) 7_555 7_555 7_555
S(1) C(51) C(52) S(2) -9.9(15) . . .
S(1) C(51) C(52) O(1) 41.1(13) . . 7_555
O(1) C(51) C(52) S(2) -51.0(16) 7_555 . .
